data_4334892
loop_
_publ_author_name
'Shin-ichiro Noro'
'Katsuo Fukuhara'
'Yuh Hijikata'
'Kazuya Kubo'
'Takayoshi Nakamura'

_publ_section_title
;
 Rational Synthesis of a Porous Copper(II) Coordination Polymer Bridged by
 Weak Lewis-Base Inorganic Monoanions Using an Anion-Mixing Method
;
_journal_name_full 'Inorganic Chemistry'
_journal_page_first 5630
_journal_page_last 5632
_journal_paper_doi 10.1021/ic400276c
_journal_volume 52
_journal_year 2013
_chemical_formula_moiety 'C30 H34 Cu F9 N4 O4 P S'
_chemical_formula_sum 'C30 H34 Cu F9 N4 O4 P S'
_chemical_formula_weight 812.19
_space_group_IT_number 63
_symmetry_cell_setting orthorhombic
_symmetry_Int_Tables_number 63
_symmetry_space_group_name_Hall '-C 2c 2'
_symmetry_space_group_name_H-M 'C m c m'
_atom_sites_solution_hydrogens geom
_atom_sites_solution_primary direct
_atom_sites_solution_secondary difmap
_cell_angle_alpha 90.0000
_cell_angle_beta 90.0000
_cell_angle_gamma 90.0000
_cell_formula_units_Z 4
_cell_length_a 12.5389(7)
_cell_length_b 18.3335(8)
_cell_length_c 15.6977(8)
_cell_measurement_reflns_used 13522
_cell_measurement_temperature 173
_cell_measurement_theta_max 27.43
_cell_measurement_theta_min 3.25
_cell_volume 3608.6(3)
_computing_cell_refinement 'RAPID AUTO'
_computing_data_collection 'RAPID AUTO (Rigaku, ????)'
_computing_data_reduction 'RAPID AUTO'
_computing_molecular_graphics 'CrystalStructure 4.0'
_computing_publication_material 'CrystalStructure 4.0 (Rigaku, 2010)'
_computing_structure_refinement 'SHELXL97 (Sheldrick, 2008)'
_computing_structure_solution 'SIR2004 (Burla, et al., 2005)'
_diffrn_ambient_temperature 173
_diffrn_detector_area_resol_mean 10.000
_diffrn_measured_fraction_theta_full 0.998
_diffrn_measured_fraction_theta_max 0.998
_diffrn_measurement_device_type 'Rigaku R-AXIS RAPID'
_diffrn_measurement_method \w
_diffrn_radiation_type 'Mo K\a'
_diffrn_radiation_wavelength 0.71075
_diffrn_reflns_av_R_equivalents 0.0298
_diffrn_reflns_limit_h_max 16
_diffrn_reflns_limit_h_min -16
_diffrn_reflns_limit_k_max 21
_diffrn_reflns_limit_k_min -23
_diffrn_reflns_limit_l_max 20
_diffrn_reflns_limit_l_min -20
_diffrn_reflns_number 17412
_diffrn_reflns_theta_full 27.43
_diffrn_reflns_theta_max 27.43
_diffrn_standards_number 0
_exptl_absorpt_coefficient_mu 0.794
_exptl_absorpt_correction_T_max 0.924
_exptl_absorpt_correction_T_min 0.706
_exptl_absorpt_correction_type multi-scan
_exptl_absorpt_process_details 'ABSCOR (Rigaku, 1995)'
_exptl_crystal_colour purple
_exptl_crystal_density_diffrn 1.495
_exptl_crystal_description block
_exptl_crystal_F_000 1660.00
_exptl_crystal_size_max 0.300
_exptl_crystal_size_mid 0.200
_exptl_crystal_size_min 0.100
_refine_diff_density_max 0.810
_refine_diff_density_min -0.450
_refine_ls_extinction_method none
_refine_ls_goodness_of_fit_ref 1.062
_refine_ls_hydrogen_treatment constr
_refine_ls_number_parameters 146
_refine_ls_number_reflns 2228
_refine_ls_number_restraints 0
_refine_ls_R_factor_gt 0.0505
_refine_ls_shift/su_max 0.000
_refine_ls_structure_factor_coef Fsqd
_refine_ls_weighting_details 'w = 1/[\s^2^(Fo^2^)+(0.0791P)^2^+7.6997P] where P=(Fo^2^+2Fc^2^)/3'
_refine_ls_weighting_scheme calc
_refine_ls_wR_factor_ref 0.1429
_reflns_number_gt 1905
_reflns_number_total 2228
_reflns_threshold_expression F^2^>2.0\s(F^2^)
_cod_data_source_file ic400276c_si_005.cif
_cod_data_source_block 110111-(1+2)H2O-Actn
_cod_database_code 4334892

loop_
_symmetry_equiv_pos_site_id
_symmetry_equiv_pos_as_xyz
1 +X,+Y,+Z
2 -X,+Y,+Z
3 +X,-Y,1/2+Z
4 -X,-Y,1/2+Z
5 -X,-Y,-Z
6 +X,-Y,-Z
7 -X,+Y,1/2-Z
8 +X,+Y,1/2-Z
9 1/2+X,1/2+Y,+Z
10 1/2-X,1/2+Y,+Z
11 1/2+X,1/2-Y,1/2+Z
12 1/2-X,1/2-Y,1/2+Z
13 1/2-X,1/2-Y,-Z
14 1/2+X,1/2-Y,-Z
15 1/2-X,1/2+Y,1/2-Z
16 1/2+X,1/2+Y,1/2-Z

loop_
_atom_site_label
_atom_site_type_symbol
_atom_site_fract_x
_atom_site_fract_y
_atom_site_fract_z
_atom_site_U_iso_or_equiv
_atom_site_adp_type
_atom_site_occupancy
_atom_site_symmetry_multiplicity
_atom_site_calc_flag
_atom_site_refinement_flags
Cu1 Cu 0.0000 0.0000 0.5000 0.0302(2) Uani 1.0 4 d .
S1 S -0.03245(12) 0.04129(9) 0.7500 0.0270(4) Uani 0.5000 8 d .
P1 P 0.0000 0.26907(9) 0.2500 0.0480(4) Uani 1.0 4 d .
F1 F -0.1116(5) 0.1443(3) 0.7500 0.0694(18) Uani 0.5000 8 d .
F2 F 0.0000 0.1694(2) 0.8201(3) 0.149(3) Uani 1.0 8 d .
F3 F 0.0000 0.2751(5) 0.3434(4) 0.193(4) Uani 1.0 8 d .
F4 F 0.0000 0.3513(7) 0.2500 0.409(17) Uani 1.0 4 d .
F5 F 0.1236(4) 0.2754(4) 0.2500 0.158(3) Uani 1.0 8 d .
F6 F 0.0000 0.1872(3) 0.2500 0.129(3) Uani 1.0 4 d .
O1 O 0.0000 0.01488(16) 0.6720(2) 0.0526(8) Uani 1.0 8 d .
O2 O -0.1467(4) 0.0423(4) 0.7500 0.0463(14) Uani 0.5000 8 d .
O3 O 0.0000 0.3865(7) 0.7500 0.246(10) Uani 1.0 4 d .
N1 N 0.11825(15) 0.07494(10) 0.48611(13) 0.0276(4) Uani 1.0 16 d .
C1 C 0.1402(2) 0.10792(13) 0.41198(16) 0.0323(5) Uani 1.0 16 d .
C2 C 0.22942(19) 0.15126(13) 0.40083(16) 0.0325(5) Uani 1.0 16 d .
C3 C 0.29949(17) 0.16278(12) 0.46710(16) 0.0279(5) Uani 1.0 16 d .
C4 C 0.27435(18) 0.12989(14) 0.54474(17) 0.0337(6) Uani 1.0 16 d .
C5 C 0.18500(19) 0.08647(14) 0.55125(16) 0.0327(5) Uani 1.0 16 d .
C6 C 0.39947(17) 0.20700(12) 0.45721(19) 0.0344(6) Uani 1.0 16 d .
C7 C 0.5000 0.16045(17) 0.4648(2) 0.0263(7) Uani 1.0 8 d .
C8 C 0.0000 0.1367(3) 0.7500 0.0543(17) Uani 1.0 4 d .
C9 C 0.0000 0.4505(10) 0.7500 0.164(10) Uani 1.0 4 d .
C10 C 0.0969(14) 0.4927(9) 0.7500 0.253(12) Uani 1.0 8 d .
H1 H 0.0928 0.1013 0.3654 0.0388 Uiso 1.0 16 calc R
H2 H 0.2425 0.1732 0.3470 0.0389 Uiso 1.0 16 calc R
H4 H 0.3187 0.1374 0.5930 0.0404 Uiso 1.0 16 calc R
H5 H 0.1701 0.0637 0.6043 0.0392 Uiso 1.0 16 calc R
H6A H 0.4010 0.2455 0.5015 0.0412 Uiso 1.0 16 calc R
H6B H 0.3988 0.2313 0.4009 0.0412 Uiso 1.0 16 calc R
H7A H 0.5000 0.1230 0.4194 0.0315 Uiso 1.0 8 calc R
H7B H 0.5000 0.1350 0.5204 0.0315 Uiso 1.0 8 calc R
H10A H 0.1388 0.4808 0.6991 0.3042 Uiso 0.5000 16 calc R
H10B H 0.1385 0.4811 0.8011 0.3042 Uiso 0.5000 16 calc R
H10C H 0.0793 0.5447 0.7498 0.3042 Uiso 1.0 8 calc R

loop_
_atom_site_aniso_label
_atom_site_aniso_U_11
_atom_site_aniso_U_22
_atom_site_aniso_U_33
_atom_site_aniso_U_12
_atom_site_aniso_U_13
_atom_site_aniso_U_23
Cu1 0.0127(3) 0.0273(3) 0.0506(4) 0.0000 0.0000 0.0094(3)
S1 0.0266(8) 0.0296(7) 0.0248(7) 0.0007(5) 0.0000 0.0000
P1 0.0546(10) 0.0522(9) 0.0373(8) 0.0000 0.0000 0.0000
F1 0.079(5) 0.066(4) 0.064(4) 0.044(4) 0.0000 0.0000
F2 0.286(8) 0.057(3) 0.103(4) 0.0000 0.0000 -0.046(3)
F3 0.133(5) 0.346(11) 0.099(4) 0.0000 0.0000 -0.116(6)
F4 0.29(2) 0.107(9) 0.83(6) 0.0000 0.0000 0.0000
F5 0.077(4) 0.250(8) 0.147(5) -0.003(4) 0.0000 0.0000
F6 0.213(9) 0.075(4) 0.098(5) 0.0000 0.0000 0.0000
O1 0.068(3) 0.0465(16) 0.0434(17) 0.0000 0.0000 -0.0176(13)
O2 0.028(3) 0.085(5) 0.026(3) 0.007(3) 0.0000 0.0000
O3 0.55(3) 0.127(9) 0.061(6) 0.0000 0.0000 0.0000
N1 0.0158(9) 0.0290(10) 0.0379(11) -0.0011(7) 0.0006(8) 0.0040(8)
C1 0.0248(11) 0.0353(12) 0.0369(13) -0.0049(9) -0.0059(10) 0.0061(10)
C2 0.0254(12) 0.0359(12) 0.0360(12) -0.0032(9) 0.0007(10) 0.0093(10)
C3 0.0155(10) 0.0264(11) 0.0416(13) 0.0025(8) 0.0019(9) 0.0021(9)
C4 0.0220(11) 0.0437(13) 0.0352(13) -0.0032(10) -0.0045(10) 0.0017(10)
C5 0.0243(11) 0.0428(13) 0.0310(12) -0.0036(10) 0.0029(10) 0.0048(10)
C6 0.0164(10) 0.0273(11) 0.0593(16) -0.0006(8) -0.0009(11) 0.0081(11)
C7 0.0142(13) 0.0258(15) 0.0389(17) 0.0000 0.0000 0.0006(13)
C8 0.090(6) 0.028(3) 0.045(4) 0.0000 0.0000 0.0000
C9 0.33(4) 0.102(11) 0.055(6) 0.0000 0.0000 0.0000
C10 0.21(2) 0.159(15) 0.39(4) 0.035(13) 0.0000 0.0000

loop_
_atom_type_symbol
_atom_type_description
_atom_type_scat_dispersion_real
_atom_type_scat_dispersion_imag
_atom_type_scat_source
C C 0.0033 0.0016
;
International Tables for Crystallography
(1992, Vol. C, Tables 4.2.6.8 and 6.1.1.4)
;
H H 0.0000 0.0000
;
International Tables for Crystallography
(1992, Vol. C, Table 6.1.1.4)
;
Cu Cu 0.3201 1.2651
;
International Tables for Crystallography
(1992, Vol. C, Tables 4.2.6.8 and 6.1.1.4)
;
S S 0.1246 0.1234
;
International Tables for Crystallography
(1992, Vol. C, Tables 4.2.6.8 and 6.1.1.4)
;
O O 0.0106 0.0060
;
International Tables for Crystallography
(1992, Vol. C, Tables 4.2.6.8 and 6.1.1.4)
;
F F 0.0171 0.0103
;
International Tables for Crystallography
(1992, Vol. C, Tables 4.2.6.8 and 6.1.1.4)
;
P P 0.1023 0.0942
;
International Tables for Crystallography
(1992, Vol. C, Tables 4.2.6.8 and 6.1.1.4)
;
N N 0.0061 0.0033
;
International Tables for Crystallography
(1992, Vol. C, Tables 4.2.6.8 and 6.1.1.4)
;

loop_
_geom_angle_atom_site_label_1
_geom_angle_atom_site_label_2
_geom_angle_atom_site_label_3
_geom_angle
_geom_angle_publ_flag
_geom_angle_site_symmetry_1
_geom_angle_site_symmetry_3
O1 Cu1 O1 180.00(9) yes . 5_556
O1 Cu1 N1 92.22(8) yes . .
O1 Cu1 N1 92.22(8) yes . 2_555
O1 Cu1 N1 87.78(8) yes . 5_556
O1 Cu1 N1 87.78(8) yes . 6_556
O1 Cu1 N1 87.78(8) yes 5_556 .
O1 Cu1 N1 87.78(8) yes 5_556 2_555
O1 Cu1 N1 92.22(8) yes 5_556 5_556
O1 Cu1 N1 92.22(8) yes 5_556 6_556
N1 Cu1 N1 93.65(8) yes . 2_555
N1 Cu1 N1 180.00(11) yes . 5_556
N1 Cu1 N1 86.35(8) yes . 6_556
N1 Cu1 N1 86.35(8) yes 2_555 5_556
N1 Cu1 N1 180.00(11) yes 2_555 6_556
N1 Cu1 N1 93.65(8) yes 5_556 6_556
F1 S1 O1 116.64(14) yes . .
F1 S1 O1 116.64(14) yes . 7_556
F1 S1 O2 61.5(4) yes . .
F1 S1 C8 40.82(18) yes . .
O1 S1 O1 125.36(19) yes . 7_556
O1 S1 O2 107.44(14) yes . .
O1 S1 C8 105.98(14) yes . .
O1 S1 O2 107.44(14) yes 7_556 .
O1 S1 C8 105.98(14) yes 7_556 .
O2 S1 C8 102.4(3) yes . .
F3 P1 F3 171.4(6) yes . 7_555
F3 P1 F4 85.7(4) yes . .
F3 P1 F5 89.68(4) yes . .
F3 P1 F5 89.68(4) yes . 2_555
F3 P1 F6 94.3(4) yes . .
F3 P1 F4 85.7(4) yes 7_555 .
F3 P1 F5 89.68(4) yes 7_555 .
F3 P1 F5 89.68(4) yes 7_555 2_555
F3 P1 F6 94.3(4) yes 7_555 .
F4 P1 F5 85.7(3) yes . .
F4 P1 F5 85.7(3) yes . 2_555
F4 P1 F6 180.000 yes . .
F5 P1 F5 171.4(4) yes . 2_555
F5 P1 F6 94.3(3) yes . .
F5 P1 F6 94.3(3) yes 2_555 .
S1 F1 C8 56.6(3) yes . .
Cu1 O1 S1 156.82(14) yes . .
Cu1 O1 S1 156.82(14) yes . 2_555
S1 O1 S1 34.34(12) yes . 2_555
Cu1 N1 C1 123.21(17) yes . .
Cu1 N1 C5 118.75(17) yes . .
C1 N1 C5 117.6(2) yes . .
N1 C1 C2 122.3(3) yes . .
C1 C2 C3 120.5(3) yes . .
C2 C3 C4 116.7(2) yes . .
C2 C3 C6 122.5(3) yes . .
C4 C3 C6 120.8(3) yes . .
C3 C4 C5 119.9(3) yes . .
N1 C5 C4 122.9(3) yes . .
C3 C6 C7 112.31(19) yes . .
C6 C7 C6 111.3(3) yes . 2_655
S1 C8 S1 26.19(11) yes . 2_555
S1 C8 F1 82.6(3) yes . .
S1 C8 F1 108.8(4) yes . 2_555
S1 C8 F2 117.8(3) yes . .
S1 C8 F2 117.8(3) yes . 7_556
S1 C8 F1 108.8(4) yes 2_555 .
S1 C8 F1 82.6(3) yes 2_555 2_555
S1 C8 F2 117.8(3) yes 2_555 .
S1 C8 F2 117.8(3) yes 2_555 7_556
F1 C8 F1 168.6(6) yes . 2_555
F1 C8 F2 87.28(17) yes . .
F1 C8 F2 87.28(17) yes . 7_556
F1 C8 F2 87.28(17) yes 2_555 .
F1 C8 F2 87.28(17) yes 2_555 7_556
F2 C8 F2 122.8(5) yes . 7_556
O3 C9 C10 122.5(9) yes . .
O3 C9 C10 122.5(9) yes . 2_555
C10 C9 C10 115.0(16) yes . 2_555
N1 C1 H1 118.834 no . .
C2 C1 H1 118.820 no . .
C1 C2 H2 119.724 no . .
C3 C2 H2 119.731 no . .
C3 C4 H4 120.069 no . .
C5 C4 H4 120.073 no . .
N1 C5 H5 118.549 no . .
C4 C5 H5 118.561 no . .
C3 C6 H6A 109.137 no . .
C3 C6 H6B 109.150 no . .
C7 C6 H6A 109.130 no . .
C7 C6 H6B 109.154 no . .
H6A C6 H6B 107.862 no . .
C6 C7 H7A 109.363 no . .
C6 C7 H7B 109.383 no . .
C6 C7 H7A 109.363 no 2_655 .
C6 C7 H7B 109.383 no 2_655 .
H7A C7 H7B 107.998 no . .
C9 C10 H10A 109.410 no . .
C9 C10 H10A 109.410 no . 8_556
C9 C10 H10B 109.412 no . .
C9 C10 H10B 109.412 no . 8_556
C9 C10 H10C 109.458 no . .
C9 C10 H10C 109.458 no . 8_556
H10A C10 H10A 109.126 no . 8_556
H10A C10 H10B 109.503 no . .
H10A C10 H10B 0.436 no . 8_556
H10A C10 H10C 109.520 no . .
H10A C10 H10C 109.901 no . 8_556
H10A C10 H10B 0.436 no 8_556 .
H10A C10 H10B 109.503 no 8_556 8_556
H10A C10 H10C 109.901 no 8_556 .
H10A C10 H10C 109.520 no 8_556 8_556
H10B C10 H10B 109.880 no . 8_556
H10B C10 H10C 109.523 no . .
H10B C10 H10C 109.141 no . 8_556
H10B C10 H10C 109.141 no 8_556 .
H10B C10 H10C 109.523 no 8_556 8_556
H10C C10 H10C 0.441 no . 8_556

loop_
_geom_bond_atom_site_label_1
_geom_bond_atom_site_label_2
_geom_bond_distance
_geom_bond_publ_flag
_geom_bond_site_symmetry_2
Cu1 O1 2.714(4) yes .
Cu1 O1 2.714(4) yes 5_556
Cu1 N1 2.0331(19) yes .
Cu1 N1 2.0331(19) yes 2_555
Cu1 N1 2.0331(19) yes 5_556
Cu1 N1 2.0331(19) yes 6_556
S1 F1 2.133(6) yes .
S1 O1 1.378(3) yes .
S1 O1 1.378(3) yes 7_556
S1 O2 1.433(6) yes .
S1 C8 1.796(6) yes .
P1 F3 1.470(7) yes .
P1 F3 1.470(7) yes 7_555
P1 F4 1.508(13) yes .
P1 F5 1.554(5) yes .
P1 F5 1.554(5) yes 2_555
P1 F6 1.501(6) yes .
F1 C8 1.406(7) yes .
F2 C8 1.253(6) yes .
O3 C9 1.17(3) yes .
N1 C1 1.340(4) yes .
N1 C5 1.338(4) yes .
C1 C2 1.384(4) yes .
C2 C3 1.378(4) yes .
C3 C4 1.396(4) yes .
C3 C6 1.501(3) yes .
C4 C5 1.378(4) yes .
C6 C7 1.527(3) yes .
C9 C10 1.44(2) yes .
C9 C10 1.44(2) yes 2_555
C1 H1 0.950 no .
C2 H2 0.950 no .
C4 H4 0.950 no .
C5 H5 0.950 no .
C6 H6A 0.990 no .
C6 H6B 0.990 no .
C7 H7A 0.990 no .
C7 H7B 0.990 no .
C10 H10A 0.980 no .
C10 H10A 0.980 no 8_556
C10 H10B 0.980 no .
C10 H10B 0.980 no 8_556
C10 H10C 0.979 no .
C10 H10C 0.979 no 8_556

loop_
_geom_contact_atom_site_label_1
_geom_contact_atom_site_label_2
_geom_contact_distance
_geom_contact_publ_flag
_geom_contact_site_symmetry_2
Cu1 C1 2.986(3) no 2_555
Cu1 C1 2.986(3) no 5_556
Cu1 C1 2.986(3) no 6_556
Cu1 C5 2.923(3) no 2_555
Cu1 C5 2.923(3) no 5_556
Cu1 C5 2.923(3) no 6_556
S1 O2 2.246(6) no 2_555
F1 C5 3.421(4) no 2_555
F1 C5 3.421(4) no 7_556
F2 O1 2.836(5) no 7_556
F2 O2 3.166(7) no .
F2 O2 3.166(7) no 2_555
F2 C5 3.431(4) no 7_556
O1 C1 3.146(4) no 5_556
O1 C1 3.146(4) no 6_556
O1 C5 3.271(4) no .
O1 C5 3.271(4) no 2_555
O2 C5 3.259(4) no 2_555
O2 C5 3.259(4) no 7_556
N1 C1 3.496(4) no 2_555
N1 C3 2.801(3) no .
N1 C5 3.131(4) no 6_556
C1 C1 3.515(4) no 2_555
C1 C4 2.708(4) no .
C2 C5 2.701(4) no .
C2 C7 3.542(3) no .
C4 C7 3.145(3) no .
C5 C5 3.555(4) no 6_556
F2 C5 3.431(4) no 8_556
F2 C6 3.370(5) no 11_455
F2 C6 3.370(5) no 12_555
F3 C6 3.390(7) no 13_556
F3 C6 3.390(7) no 14_456
F3 C7 3.234(8) no 13_556
F4 C10 3.11(2) no 3_564
F4 C10 3.11(2) no 4_564
F5 C2 3.542(6) no .
F5 C2 3.542(6) no 8_555
F6 C1 3.416(4) no .
F6 C1 3.416(4) no 2_555
F6 C1 3.416(4) no 7_555
F6 C1 3.416(4) no 8_555
O2 C10 3.341(19) no 9_445
O3 C7 3.480(5) no 11_455
O3 C7 3.480(5) no 13_556
C1 F6 3.416(4) no .
C2 F5 3.542(6) no .
C3 C3 3.583(4) no 13_556
C6 F2 3.370(5) no 11_554
C6 F3 3.390(7) no 13_556
C7 F3 3.234(8) no 13_556
C7 O3 3.480(5) no 11_554
C10 F4 3.11(2) no 3_565
C10 O2 3.341(19) no 9_555
Cu1 H1 3.0441 no .
Cu1 H1 3.0441 no 2_555
Cu1 H1 3.0441 no 5_556
Cu1 H1 3.0441 no 6_556
Cu1 H5 2.9321 no .
Cu1 H5 2.9321 no 2_555
Cu1 H5 2.9321 no 5_556
Cu1 H5 2.9321 no 6_556
S1 H1 3.2696 no 5_556
S1 H1 3.5473 no 6_556
S1 H5 3.4427 no .
S1 H5 2.8948 no 2_555
S1 H5 2.8948 no 7_556
F1 H4 3.5828 no 2_555
F1 H4 3.5828 no 7_556
F1 H5 2.8197 no 2_555
F1 H5 2.8197 no 7_556
F2 H5 3.1164 no 7_556
O1 H1 2.4973 no 5_556
O1 H1 2.4973 no 6_556
O1 H5 2.5460 no .
O1 H5 2.5460 no 2_555
O2 H1 3.2670 no 5_556
O2 H5 2.3390 no 2_555
O2 H5 2.3390 no 7_556
O3 H10A 2.5796 no .
O3 H10A 2.5796 no 2_555
O3 H10A 2.5796 no 8_556
O3 H10B 2.5821 no .
O3 H10B 2.5821 no 2_555
O3 H10B 2.5821 no 8_556
O3 H10C 3.0669 no .
O3 H10C 3.0669 no 2_555
O3 H10C 3.0669 no 8_556
N1 H1 3.2899 no 2_555
N1 H2 3.2313 no .
N1 H4 3.2322 no .
N1 H5 2.9835 no 6_556
C1 H1 3.0133 no 2_555
C1 H5 3.1484 no .
C1 H5 3.1796 no 6_556
C2 H4 3.2277 no .
C2 H6A 3.1788 no .
C2 H6B 2.5812 no .
C2 H7A 3.4445 no .
C3 H1 3.2460 no .
C3 H5 3.2508 no .
C3 H7A 2.7230 no .
C3 H7B 2.6983 no .
C4 H2 3.2284 no .
C4 H6A 2.7333 no .
C4 H6B 3.3151 no .
C4 H7A 3.4489 no .
C4 H7B 2.8566 no .
C5 H1 3.1498 no .
C6 H2 2.6921 no .
C6 H4 2.6823 no .
C6 H6A 2.6911 no 2_655
C6 H6B 2.7164 no 2_655
C7 H4 3.0648 no .
C7 H4 3.0648 no 2_655
C7 H6A 2.0743 no 2_655
C7 H6B 2.0745 no 2_655
C8 H5 3.4016 no .
C8 H5 3.4016 no 2_555
C8 H5 3.4016 no 7_556
C9 H10A 1.9933 no 2_555
C9 H10B 1.9932 no 2_555
C9 H10C 1.9935 no 2_555
C10 H10A 3.0685 no 2_555
C10 H10B 3.0657 no 2_555
C10 H10C 2.4065 no 2_555
H1 H1 2.3262 no 2_555
H1 H2 2.3125 no .
H1 H5 3.2130 no 6_556
H2 H6A 3.4025 no .
H2 H6B 2.3847 no .
H2 H7A 3.5445 no .
H4 H5 2.3085 no .
H4 H6A 2.6552 no .
H4 H7A 3.5586 no .
H4 H7B 2.5425 no .
H6A H6A 2.4837 no 2_655
H6A H6B 2.9775 no 2_655
H6A H7A 2.8715 no .
H6A H7B 2.3935 no .
H6B H6B 2.5381 no 2_655
H6B H7A 2.3742 no .
H6B H7B 2.8716 no .
H10A H10A 3.4795 no 2_555
H10A H10C 3.0789 no 2_555
H10B H10B 3.4725 no 2_555
H10B H10C 3.0766 no 2_555
H10C H10C 1.9884 no 2_555
S1 H1 3.5473 no 3_555
S1 H1 3.2696 no 4_555
S1 H5 3.4427 no 8_556
P1 H10C 3.5552 no 3_564
P1 H10C 3.5552 no 4_564
P1 H10C 3.5552 no 5_566
P1 H10C 3.5552 no 6_566
F1 H6B 3.2909 no 11_455
F1 H6B 3.2909 no 14_456
F2 H5 3.1164 no 8_556
F2 H6A 3.4763 no 11_455
F2 H6A 3.4763 no 12_555
F2 H6B 2.5562 no 11_455
F2 H6B 2.5562 no 12_555
F3 H1 3.4092 no .
F3 H1 3.4092 no 2_555
F3 H2 3.5687 no .
F3 H2 3.5687 no 2_555
F3 H4 2.9555 no 13_556
F3 H4 2.9555 no 14_456
F3 H6A 2.7594 no 13_556
F3 H6A 2.7594 no 14_456
F3 H7B 2.6986 no 13_556
F4 H4 3.3590 no 11_454
F4 H4 3.3590 no 12_554
F4 H4 3.3590 no 13_556
F4 H4 3.3590 no 14_456
F4 H10C 2.1495 no 3_564
F4 H10C 2.1495 no 4_564
F4 H10C 2.1495 no 5_566
F4 H10C 2.1495 no 6_566
F5 H2 2.8373 no .
F5 H2 2.8373 no 8_555
F5 H4 3.0252 no 12_554
F5 H4 3.0252 no 13_556
F5 H10C 3.3438 no 3_564
F5 H10C 3.3438 no 6_566
F6 H1 2.6673 no .
F6 H1 2.6673 no 2_555
F6 H1 2.6673 no 7_555
F6 H1 2.6673 no 8_555
F6 H2 3.4105 no .
F6 H2 3.4105 no 2_555
F6 H2 3.4105 no 7_555
F6 H2 3.4105 no 8_555
O2 H1 3.2670 no 4_555
O2 H10A 3.0241 no 9_445
O2 H10A 3.0241 no 16_446
O2 H10B 3.0261 no 9_445
O2 H10B 3.0261 no 16_446
O2 H10C 3.4361 no 9_445
O2 H10C 3.4361 no 16_446
O3 H6B 3.4471 no 11_455
O3 H6B 3.4471 no 12_555
O3 H6B 3.4471 no 13_556
O3 H6B 3.4471 no 14_456
O3 H7A 2.6644 no 11_455
O3 H7A 2.6644 no 13_556
O3 H10A 2.5796 no 7_556
O3 H10B 2.5821 no 7_556
O3 H10C 3.0669 no 7_556
N1 H6A 3.3072 no 13_556
C1 H6A 3.0558 no 13_556
C2 H6A 2.9343 no 13_556
C2 H10A 3.3255 no 13_556
C2 H10B 3.3295 no 12_554
C3 H6A 3.0644 no 13_556
C4 H6A 3.2528 no 13_556
C4 H6B 3.4526 no 13_556
C5 H6A 3.3677 no 13_556
C5 H6B 3.5823 no 13_556
C8 H5 3.4016 no 8_556
C9 H7A 2.9805 no 11_455
C9 H7A 2.9805 no 13_556
C9 H10A 1.9933 no 7_556
C9 H10B 1.9932 no 7_556
C9 H10C 1.9935 no 7_556
C10 H10A 3.0685 no 7_556
C10 H10B 3.0657 no 7_556
C10 H10C 2.4065 no 7_556
H1 S1 3.5473 no 3_554
H1 S1 3.2696 no 4_554
H1 F3 3.4092 no .
H1 F6 2.6673 no .
H1 O2 3.2670 no 4_554
H1 H6A 3.5019 no 13_556
H2 F3 3.5687 no .
H2 F5 2.8373 no .
H2 F6 3.4105 no .
H2 H2 3.0466 no 8_555
H2 H6A 3.3335 no 13_556
H2 H10A 3.2743 no 13_556
H2 H10B 3.2799 no 12_554
H4 F3 2.9555 no 13_556
H4 F4 3.3590 no 11_555
H4 F5 3.0252 no 12_555
H4 H10A 3.3621 no 10_545
H4 H10B 3.3561 no 15_546
H4 H10C 3.2523 no 10_545
H4 H10C 3.2580 no 15_546
H5 H10A 3.2046 no 10_545
H5 H10B 3.2029 no 15_546
H6A F2 3.4763 no 11_554
H6A F3 2.7594 no 13_556
H6A N1 3.3072 no 13_556
H6A C1 3.0558 no 13_556
H6A C2 2.9343 no 13_556
H6A C3 3.0644 no 13_556
H6A C4 3.2528 no 13_556
H6A C5 3.3677 no 13_556
H6A H1 3.5019 no 13_556
H6A H2 3.3335 no 13_556
H6B F1 3.2909 no 11_554
H6B F2 2.5562 no 11_554
H6B O3 3.4471 no 11_554
H6B C4 3.4526 no 13_556
H6B C5 3.5823 no 13_556
H7A O3 2.6644 no 11_554
H7A C9 2.9805 no 11_554
H7A H10A 3.1795 no 13_556
H7A H10A 3.1795 no 14_556
H7A H10B 3.1788 no 11_554
H7A H10B 3.1788 no 12_554
H7B F3 2.6986 no 13_556
H10A O2 3.0241 no 9_555
H10A C2 3.3255 no 13_556
H10A H2 3.2743 no 13_556
H10A H4 3.3621 no 10_555
H10A H5 3.2046 no 10_555
H10A H7A 3.1795 no 13_556
H10A H10B 3.4760 no 7_556
H10A H10C 3.0809 no 7_556
H10B O2 3.0261 no 9_555
H10B C2 3.3295 no 12_555
H10B H2 3.2799 no 12_555
H10B H4 3.3561 no 15_556
H10B H5 3.2029 no 15_556
H10B H7A 3.1788 no 11_455
H10B H10A 3.4760 no 7_556
H10B H10C 3.0747 no 7_556
H10C P1 3.5552 no 3_565
H10C F4 2.1495 no 3_565
H10C F5 3.3438 no 3_565
H10C O2 3.4361 no 9_555
H10C H4 3.2523 no 10_555
H10C H4 3.2580 no 15_556
H10C H10A 3.0809 no 7_556
H10C H10B 3.0747 no 7_556
H10C H10C 1.9884 no 7_556
